data_9008175
loop_
_publ_author_name
'Ribar, B.'
'Nowacki, W.'
'Sljukic, M.'
'Scavnicar, S.'
'Gabela, F.'

_publ_section_title
;
 Die kristallstruktur von Zn(NO3)2*2H2O
;
_journal_name_full 'Zeitschrift fur Kristallographie'
_journal_page_first 305
_journal_page_last 317
_journal_volume 129
_journal_year 1969
_chemical_formula_structural Zn(NO3)2(H2O)2
_chemical_formula_sum 'H4 N2 O8 Zn'
_space_group_IT_number 14
_symmetry_space_group_name_Hall '-P 2ybc'
_symmetry_space_group_name_H-M 'P 1 21/c 1'
_cell_angle_alpha 90
_cell_angle_beta 91.03
_cell_angle_gamma 90
_cell_formula_units_Z 2
_cell_length_a 5.754
_cell_length_b 5.978
_cell_length_c 8.557
_cell_volume 294.291
_database_code_amcsd 0010691
_exptl_crystal_density_diffrn 2.544
_cod_original_formula_sum 'Zn N2 O8 H4'
_cod_database_code 9008175
_amcsd_formula_title Zn(NO3)2(H2O)2

loop_
_space_group_symop_operation_xyz
x,y,z
x,1/2-y,1/2+z
-x,1/2+y,1/2-z
-x,-y,-z

loop_
_atom_site_aniso_label
_atom_site_aniso_U_11
_atom_site_aniso_U_22
_atom_site_aniso_U_33
_atom_site_aniso_U_12
_atom_site_aniso_U_13
_atom_site_aniso_U_23
Zn 0.03421 0.03295 0.03449 -0.00070 0.00175 -0.00026
N 0.04007 0.02100 0.02892 0.00714 0.00175 0.00207
O1 0.03907 0.03766 0.04635 0.00174 0.00100 0.00933
O2 0.02867 0.04562 0.03337 0.00801 0.01396 0.00959
O3 0.03337 0.04236 0.01780 -0.00244 0.00449 0.00570
Ow4 0.04024 0.03548 0.01891 -0.00505 -0.00224 -0.00233

loop_
_atom_site_label
_atom_site_fract_x
_atom_site_fract_y
_atom_site_fract_z
_atom_site_U_iso_or_equiv
_atom_site_type_symbol
_atom_site_attached_hydrogens
Zn 0.50000 0.00000 0.50000 0.03382 Zn 0
N 0.25570 0.34130 0.30320 0.03002 N 0
O1 0.07210 0.41650 0.24700 0.04104 O 0
O2 0.44140 0.36680 0.23860 0.03572 O 0
O3 0.24320 0.22500 0.42130 0.03116 O 0
Ow4 0.74570 0.24280 0.48840 0.03154 O 0
H1 0.67500 0.29500 0.39500 0.03166 H 0
H2 0.90000 0.24000 0.51000 0.03166 H 0

loop_
_cod_changelog_entry_id
_cod_changelog_entry_author
_cod_changelog_entry_date
_cod_changelog_entry_text
1
;cod-tools version 3.8.0
Id: cif_guess_AMCSD_atom_types 9581 2023-05-17 12:35:41Z saulius
;
2023-05-18T08:42:24+03:00
;Derived atom types and hydrogen counts
from atom names that follow the AMCSD naming convention
(Wat == water, O-H == hydroxyl).
;

loop_
_cod_related_entry_id
_cod_related_entry_database
_cod_related_entry_code
1 AMCSD 0010691
